data_4127827
loop_
_publ_author_name
'Rice, Natalie T.'
'Popov, Ivan A.'
'Russo, Dominic R.'
'Bacsa, John'
'Batista, Enrique R.'
'Yang, Ping'
'Telser, Joshua'
'La Pierre, Henry S.'

_publ_section_title
;
 Design, Isolation, and Spectroscopic Analysis of a Tetravalent Terbium
 Complex.
;
_journal_issue 33
_journal_name_full 'Journal of the American Chemical Society'
_journal_page_first 13222
_journal_page_last 13233
_journal_paper_doi 10.1021/jacs.9b06622
_journal_volume 141
_journal_year 2019
_chemical_absolute_configuration ad
_chemical_formula_moiety 'C56 H128 N16 P4 Tb, 2(C5 H12)'
_chemical_formula_sum 'C66 H152 N16 P4 Tb'
_chemical_formula_weight 1452.83
_space_group_crystal_system tetragonal
_space_group_IT_number 82
_space_group_name_Hall 'I -4'
_space_group_name_H-M_alt 'I -4'
_symmetry_space_group_name_Hall 'I -4'
_symmetry_space_group_name_H-M 'I -4'
_atom_sites_solution_hydrogens geom
_atom_sites_solution_primary dual
_audit_creation_date 2019-01-09
_audit_creation_method
;
Olex2 1.2-alpha
(compiled 2018.07.26 svn.r3523 for OlexSys, GUI svn.r5532)
;
_cell_angle_alpha 90
_cell_angle_beta 90
_cell_angle_gamma 90
_cell_formula_units_Z 2
_cell_length_a 13.2756(8)
_cell_length_b 13.2756(8)
_cell_length_c 21.077(3)
_cell_measurement_reflns_used 9314
_cell_measurement_temperature 107(2)
_cell_measurement_theta_max 34.82
_cell_measurement_theta_min 2.91
_cell_volume 3714.6(6)
_computing_cell_refinement 'SAINT V8.38A (Bruker, 2016)'
_computing_data_collection 'APEX2 v2016.5-1 (Bruker, 2014)'
_computing_data_reduction 'SAINT V8.38A (Bruker, 2016)'
_computing_molecular_graphics 'Olex2 (Dolomanov et al., 2009)'
_computing_publication_material 'Olex2 (Dolomanov et al., 2009)'
_computing_structure_refinement 'ShelXL (Sheldrick, 2015)'
_computing_structure_solution 'ShelXT (Sheldrick, 2015)'
_diffrn_ambient_temperature 107.43
_diffrn_detector_area_resol_mean 7.495
_diffrn_measured_fraction_theta_full 0.997
_diffrn_measured_fraction_theta_max 0.997
_diffrn_measurement_device_type 'Bruker D8 VENTURE diffractometer'
_diffrn_measurement_method '\f and \w scans'
_diffrn_radiation_monochromator 'multilayer mirror'
_diffrn_radiation_type MoK\a
_diffrn_radiation_wavelength 0.71073
_diffrn_reflns_av_R_equivalents 0.0682
_diffrn_reflns_av_unetI/netI 0.0713
_diffrn_reflns_Laue_measured_fraction_full 0.997
_diffrn_reflns_Laue_measured_fraction_max 0.997
_diffrn_reflns_limit_h_max 20
_diffrn_reflns_limit_h_min -21
_diffrn_reflns_limit_k_max 16
_diffrn_reflns_limit_k_min -21
_diffrn_reflns_limit_l_max 34
_diffrn_reflns_limit_l_min -33
_diffrn_reflns_number 27869
_diffrn_reflns_point_group_measured_fraction_full 0.998
_diffrn_reflns_point_group_measured_fraction_max 0.998
_diffrn_reflns_theta_full 25.242
_diffrn_reflns_theta_max 35.502
_diffrn_reflns_theta_min 2.906
_diffrn_source 'microfocus sealed tube'
_diffrn_source_current 1.4
_diffrn_source_voltage 50
_diffrn_standards_number 0
_exptl_absorpt_coefficient_mu 1.088
_exptl_absorpt_correction_T_max 0.7470
_exptl_absorpt_correction_T_min 0.6234
_exptl_absorpt_correction_type multi-scan
_exptl_absorpt_process_details
'SADABS-2016/2 (Bruker,2016/2) was used for absorption correction. wR2(int) was 0.1066 before and 0.0968 after correction. The Ratio of minimum to maximum transmission is 0.8345. The \l/2 correction factor is Not present.'
_exptl_crystal_colour colourless
_exptl_crystal_colour_primary colourless
_exptl_crystal_density_diffrn 1.299
_exptl_crystal_description prism
_exptl_crystal_F_000 1570
_exptl_crystal_recrystallization_method 'The material was recrystallised from --- by as supplied'
_exptl_crystal_size_max 0.291
_exptl_crystal_size_mid 0.176
_exptl_crystal_size_min 0.134
_refine_diff_density_max 0.954
_refine_diff_density_min -0.784
_refine_diff_density_rms 0.102
_refine_ls_abs_structure_details
;
 Twinning involves inversion, so Flack parameter cannot be determined
;
_refine_ls_extinction_method none
_refine_ls_goodness_of_fit_ref 1.052
_refine_ls_hydrogen_treatment constr
_refine_ls_matrix_type full
_refine_ls_number_parameters 208
_refine_ls_number_reflns 8221
_refine_ls_number_restraints 34
_refine_ls_restrained_S_all 1.053
_refine_ls_R_factor_all 0.0375
_refine_ls_R_factor_gt 0.0362
_refine_ls_shift/su_max 0.001
_refine_ls_shift/su_mean 0.000
_refine_ls_structure_factor_coef Fsqd
_refine_ls_weighting_details 'w=1/[\s^2^(Fo^2^)+(0.0196P)^2^] where P=(Fo^2^+2Fc^2^)/3'
_refine_ls_weighting_scheme calc
_refine_ls_wR_factor_gt 0.0721
_refine_ls_wR_factor_ref 0.0730
_reflns_Friedel_coverage 0.955
_reflns_Friedel_fraction_full 0.999
_reflns_Friedel_fraction_max 0.999
_reflns_number_gt 8126
_reflns_number_total 8221
_reflns_threshold_expression 'I > 2\s(I)'
_cod_data_source_file ja9b06622_si_006.cif
_cod_data_source_block ntr-03-023_l
_cod_original_cell_volume 3714.6(7)
_cod_database_code 4127827
_shelx_shelxl_version_number 2018/3
_shelx_space_group_comment
;
The symmetry employed for this shelxl refinement is uniquely defined
by the following loop, which should always be used as a source of
symmetry information in preference to the above space-group names.
They are only intended as comments.
;
_olex2_refinement_description
;
1. Twinned data refinement
 Scales: 0.582(14)
 0.017(8) 0.002(9) 0.399(8)
2. Fixed Uiso
 At 1.2 times of:
  All C(H,H) groups
 At 1.5 times of:
  All C(H,H,H) groups
3. Restrained distances
 C1S_1-C2S_1 = C4S_1-C5S_1
 1.517 with sigma of 0.002
 C1S_1-C3S_1 = C3S_1-C5S_1
 2.536 with sigma of 0.004
 C2S_1-C3S_1 = C3S_1-C4S_1
 1.518 with sigma of 0.002
 C2S_1-C4S_1
 2.542 with sigma of 0.004
4. Uiso/Uaniso restraints and constraints
Uanis(C5S_1) \\sim Ueq: with sigma of 0.002 and sigma for terminal atoms of
0.004
Uanis(C2S_1) = Uanis(C1S_1)
Uanis(C1S_1) = Uanis(C2S_1) = Uanis(C3S_1) = Uanis(C1S_1) = Uanis(C4S_1) =
Uanis(C2S_1) = Uanis(C5S_1) = Uanis(C3S_1) = Uanis(C4S_1) = Uanis(C5S_1)
5. Rigid body (RIGU) restrains
 C5S_1, C1S_1, C2S_1, C3S_1, C1S_1, C2S_1, C4S_1, C3S_1, C4S_1, C5S_1
 with sigma for 1-2 distances of 0.0002 and sigma for 1-3 distances of 0.0002
6. Others
 Fixed Sof: C1S(0.5) H1SA(0.5) H1SB(0.5) H1SC(0.5) C2S(0.5) H2SA(0.5)
 H2SB(0.5) C3S(0.5) H3SA(0.5) H3SB(0.5) C4S(0.5) H4SA(0.5) H4SB(0.5) C5S(0.5)
 H5SA(0.5) H5SB(0.5) H5SC(0.5)
7.a Secondary CH2 refined with riding coordinates:
 C11(H11A,H11B), C1(H1A,H1B), C13(H13A,H13B), C2(H2A,H2B), C2S(H2SA,H2SB),
 C3S(H3SA,H3SB), C4S(H4SA,H4SB)
7.b Idealised Me refined as rotating group:
 C4(H4A,H4B,H4C), C5(H5A,H5B,H5C), C12(H12A,H12B,H12C), C6(H6A,H6B,H6C),
 C14(H14A,H14B,H14C), C8(H8A,H8B,H8C), C9(H9A,H9B,H9C), C10(H10A,H10B,H10C),
 C1S(H1SA,H1SB,H1SC), C5S(H5SA,H5SB,H5SC)
;
_olex2_diffrn_ambient_temperature_device 'Oxford Cryosystems'
_olex2_exptl_crystal_mounting_method 'The crystal was mounted on a loop with paratone oil'
_olex2_submission_original_sample_id NTR-03-023
_olex2_submission_special_instructions 'No special instructions were received'

loop_
_space_group_symop_operation_xyz
'x, y, z'
'-x, -y, z'
'y, -x, -z'
'-y, x, -z'
'x+1/2, y+1/2, z+1/2'
'-x+1/2, -y+1/2, z+1/2'
'y+1/2, -x+1/2, -z+1/2'
'-y+1/2, x+1/2, -z+1/2'

loop_
_atom_site_label
_atom_site_type_symbol
_atom_site_fract_x
_atom_site_fract_y
_atom_site_fract_z
_atom_site_U_iso_or_equiv
_atom_site_adp_type
_atom_site_occupancy
_atom_site_site_symmetry_order
_atom_site_calc_flag
_atom_site_refinement_flags_posn
_atom_site_refinement_flags_adp
_atom_site_refinement_flags_occupancy
_atom_site_disorder_assembly
_atom_site_disorder_group
Tb1 Tb -0.500000 -0.500000 -0.500000 0.00910(5) Uani 1 4 d S T P . .
P1 P -0.36728(7) -0.67356(7) -0.60346(4) 0.01131(18) Uani 1 1 d . . . . .
N3 N -0.2694(3) -0.6438(3) -0.65041(14) 0.0148(6) Uani 1 1 d . . . . .
N2 N -0.4381(3) -0.7079(3) -0.66691(19) 0.0140(8) Uani 1 1 d . . . . .
N4 N -0.3348(3) -0.7804(3) -0.56729(15) 0.0152(6) Uani 1 1 d . . . . .
C11 C -0.3592(3) -0.8010(3) -0.5009(3) 0.0169(6) Uani 1 1 d . . . . .
H11A H -0.414322 -0.851098 -0.499199 0.020 Uiso 1 1 calc R . . . .
H11B H -0.383970 -0.738194 -0.480921 0.020 Uiso 1 1 calc R . . . .
C3 C -0.5471(4) -0.7349(4) -0.6637(2) 0.0163(9) Uani 1 1 d . . . . .
C4 C -0.5729(3) -0.7779(4) -0.59821(19) 0.0199(8) Uani 1 1 d . . . . .
H4A H -0.530123 -0.836466 -0.589594 0.030 Uiso 1 1 calc GR . . . .
H4B H -0.643797 -0.798296 -0.597387 0.030 Uiso 1 1 calc GR . . . .
H4C H -0.561171 -0.726305 -0.565757 0.030 Uiso 1 1 calc GR . . . .
C7 C -0.1664(3) -0.6138(3) -0.63102(18) 0.0161(7) Uani 1 1 d . . . . .
C1 C -0.4066(4) -0.6489(3) -0.72241(18) 0.0186(8) Uani 1 1 d . . . . .
H1A H -0.434656 -0.579876 -0.720706 0.022 Uiso 1 1 calc R . . . .
H1B H -0.428702 -0.681597 -0.762259 0.022 Uiso 1 1 calc R . . . .
C5 C -0.6150(3) -0.6431(3) -0.6760(2) 0.0248(10) Uani 1 1 d . . . . .
H5A H -0.598042 -0.589358 -0.645948 0.037 Uiso 1 1 calc GR . . . .
H5B H -0.685703 -0.662438 -0.670395 0.037 Uiso 1 1 calc GR . . . .
H5C H -0.604575 -0.618982 -0.719433 0.037 Uiso 1 1 calc GR . . . .
C12 C -0.2697(4) -0.8406(4) -0.4628(2) 0.0214(8) Uani 1 1 d . . . . .
H12A H -0.251779 -0.908129 -0.477782 0.032 Uiso 1 1 calc GR . . . .
H12B H -0.287782 -0.843742 -0.417730 0.032 Uiso 1 1 calc GR . . . .
H12C H -0.212018 -0.795327 -0.468305 0.032 Uiso 1 1 calc GR . . . .
C6 C -0.5674(4) -0.8159(4) -0.7132(2) 0.0214(8) Uani 1 1 d . . . . .
H6A H -0.553728 -0.788932 -0.755594 0.032 Uiso 1 1 calc GR . . . .
H6B H -0.638065 -0.837050 -0.710598 0.032 Uiso 1 1 calc GR . . . .
H6C H -0.523633 -0.873989 -0.705239 0.032 Uiso 1 1 calc GR . . . .
C14 C -0.3403(4) -0.9614(3) -0.6036(2) 0.0255(9) Uani 1 1 d . . . . .
H14A H -0.406253 -0.952358 -0.623752 0.038 Uiso 1 1 calc GR . . . .
H14B H -0.349596 -0.985307 -0.560027 0.038 Uiso 1 1 calc GR . . . .
H14C H -0.301095 -1.010970 -0.627634 0.038 Uiso 1 1 calc GR . . . .
C8 C -0.1548(3) -0.4988(6) -0.64053(16) 0.0226(7) Uani 1 1 d . . . . .
H8A H -0.158436 -0.482900 -0.685882 0.034 Uiso 1 1 calc GR . . . .
H8B H -0.089538 -0.476877 -0.623692 0.034 Uiso 1 1 calc GR . . . .
H8C H -0.209021 -0.463662 -0.618035 0.034 Uiso 1 1 calc GR . . . .
C9 C -0.0883(4) -0.6717(4) -0.6708(2) 0.0278(10) Uani 1 1 d . . . . .
H9A H -0.101882 -0.744122 -0.668031 0.042 Uiso 1 1 calc GR . . . .
H9B H -0.020533 -0.657766 -0.654575 0.042 Uiso 1 1 calc GR . . . .
H9C H -0.092723 -0.650092 -0.715191 0.042 Uiso 1 1 calc GR . . . .
C13 C -0.2844(4) -0.8611(3) -0.6028(2) 0.0192(7) Uani 1 1 d . . . . .
H13A H -0.216773 -0.872042 -0.584167 0.023 Uiso 1 1 calc R . . . .
H13B H -0.274674 -0.838415 -0.647125 0.023 Uiso 1 1 calc R . . . .
C10 C -0.1469(3) -0.6374(4) -0.5610(2) 0.0212(8) Uani 1 1 d . . . . .
H10A H -0.199385 -0.606004 -0.534976 0.032 Uiso 1 1 calc GR . . . .
H10B H -0.080912 -0.610753 -0.548678 0.032 Uiso 1 1 calc GR . . . .
H10C H -0.147971 -0.710480 -0.554622 0.032 Uiso 1 1 calc GR . . . .
N1 N -0.4078(4) -0.5937(4) -0.55593(11) 0.0142(5) Uani 1 1 d . . . . .
C2 C -0.2926(3) -0.6469(4) -0.71789(18) 0.0194(8) Uani 1 1 d . . . . .
H2A H -0.263248 -0.707822 -0.737692 0.023 Uiso 1 1 calc R . . . .
H2B H -0.265204 -0.586666 -0.739587 0.023 Uiso 1 1 calc R . . . .
C1S_1 C -0.014(3) -0.986(3) -0.3781(6) 0.111(4) Uani 0.5 1 d D U . A -1
H1SA_1 H 0.022755 -1.041339 -0.358771 0.166 Uiso 0.5 1 calc GR . . A -1
H1SB_1 H -0.073389 -0.969419 -0.352003 0.166 Uiso 0.5 1 calc GR . . A -1
H1SC_1 H 0.029322 -0.926261 -0.381001 0.166 Uiso 0.5 1 calc GR . . A -1
C2S_1 C -0.049(2) -1.016(3) -0.4441(7) 0.111(4) Uani 0.5 1 d D U . A -1
H2SA_1 H -0.119518 -0.994032 -0.450056 0.133 Uiso 0.5 1 calc R . . A -1
H2SB_1 H -0.046901 -1.090034 -0.447606 0.133 Uiso 0.5 1 calc R . . A -1
C3S_1 C 0.015(3) -0.971(2) -0.4969(6) 0.111(4) Uani 0.5 1 d D U . A -1
H3SA_1 H 0.021400 -0.897394 -0.489665 0.133 Uiso 0.5 1 calc R . . A -1
H3SB_1 H 0.083441 -1.000282 -0.494621 0.133 Uiso 0.5 1 calc R . . A -1
C4S_1 C -0.0272(15) -0.988(3) -0.5629(6) 0.111(4) Uani 0.5 1 d D U . A -1
H4SA_1 H -0.028635 -1.061583 -0.571377 0.133 Uiso 0.5 1 calc R . . A -1
H4SB_1 H -0.097484 -0.963442 -0.564196 0.133 Uiso 0.5 1 calc R . . A -1
C5S_1 C 0.033(2) -0.937(2) -0.6150(7) 0.111(4) Uani 0.5 1 d D U . A -1
H5SA_1 H 0.031946 -0.978768 -0.653201 0.166 Uiso 0.5 1 calc GR . . A -1
H5SB_1 H 0.102222 -0.926912 -0.600866 0.166 Uiso 0.5 1 calc GR . . A -1
H5SC_1 H 0.002154 -0.871188 -0.624540 0.166 Uiso 0.5 1 calc GR . . A -1

loop_
_atom_site_aniso_label
_atom_site_aniso_U_11
_atom_site_aniso_U_22
_atom_site_aniso_U_33
_atom_site_aniso_U_23
_atom_site_aniso_U_13
_atom_site_aniso_U_12
Tb1 0.00966(7) 0.00966(7) 0.00799(8) 0.000 0.000 0.000
P1 0.0122(4) 0.0118(4) 0.0100(3) -0.0017(3) 0.0016(3) -0.0016(3)
N3 0.0152(15) 0.0188(16) 0.0104(12) -0.0029(11) 0.0038(10) -0.0045(13)
N2 0.0155(18) 0.0155(19) 0.0111(13) -0.0021(12) -0.0006(12) -0.0024(14)
N4 0.0199(16) 0.0122(14) 0.0137(12) 0.0003(10) 0.0039(11) 0.0016(13)
C11 0.0211(15) 0.0181(14) 0.0115(11) 0.002(2) 0.004(3) -0.0001(12)
C3 0.016(2) 0.017(2) 0.0167(17) -0.0040(15) -0.0005(14) -0.0012(17)
C4 0.0177(19) 0.023(2) 0.0185(16) -0.0007(15) 0.0033(14) -0.0076(16)
C7 0.0146(17) 0.0170(18) 0.0168(15) -0.0037(13) 0.0032(13) -0.0022(14)
C1 0.024(2) 0.0199(19) 0.0120(14) 0.0010(13) -0.0001(13) -0.0047(16)
C5 0.020(2) 0.022(2) 0.033(2) -0.0034(15) -0.0030(15) 0.001(2)
C12 0.024(2) 0.023(2) 0.0169(16) 0.0026(15) -0.0017(14) 0.0023(18)
C6 0.021(2) 0.023(2) 0.0200(17) -0.0062(15) -0.0022(15) -0.0047(18)
C14 0.035(3) 0.0143(18) 0.027(2) -0.0029(15) 0.0033(19) -0.0039(18)
C8 0.0236(17) 0.0206(16) 0.0236(14) 0.002(3) -0.0005(12) -0.009(3)
C9 0.017(2) 0.033(3) 0.033(2) -0.013(2) 0.0056(17) -0.0006(19)
C13 0.025(2) 0.0138(17) 0.0188(16) -0.0017(13) 0.0025(15) 0.0014(15)
C10 0.0175(19) 0.025(2) 0.0214(17) -0.0001(15) -0.0029(14) -0.0036(17)
N1 0.013(2) 0.018(2) 0.0117(9) -0.0025(16) 0.0022(16) -0.0006(9)
C2 0.023(2) 0.023(2) 0.0122(15) -0.0009(13) 0.0039(13) -0.0041(17)
C1S_1 0.116(7) 0.123(7) 0.093(3) 0.012(5) 0.002(5) 0.007(5)
C2S_1 0.116(7) 0.123(7) 0.093(3) 0.012(5) 0.002(5) 0.007(5)
C3S_1 0.116(7) 0.123(7) 0.093(3) 0.012(5) 0.002(5) 0.007(5)
C4S_1 0.116(7) 0.123(7) 0.093(3) 0.012(5) 0.002(5) 0.007(5)
C5S_1 0.116(7) 0.123(7) 0.093(3) 0.012(5) 0.002(5) 0.007(5)

loop_
_atom_type_symbol
_atom_type_description
_atom_type_scat_dispersion_real
_atom_type_scat_dispersion_imag
_atom_type_scat_source
C C 0.0033 0.0016 'International Tables Vol C Tables 4.2.6.8 and 6.1.1.4'
H H 0.0000 0.0000 'International Tables Vol C Tables 4.2.6.8 and 6.1.1.4'
N N 0.0061 0.0033 'International Tables Vol C Tables 4.2.6.8 and 6.1.1.4'
P P 0.1023 0.0942 'International Tables Vol C Tables 4.2.6.8 and 6.1.1.4'
Tb Tb -0.1723 4.1537 'International Tables Vol C Tables 4.2.6.8 and 6.1.1.4'

loop_
_geom_angle_atom_site_label_1
_geom_angle_atom_site_label_2
_geom_angle_atom_site_label_3
_geom_angle
_geom_angle_site_symmetry_1
_geom_angle_site_symmetry_3
N1 Tb1 N1 108.26(7) . 4_454
N1 Tb1 N1 108.26(7) 3_544 2_445
N1 Tb1 N1 111.91(14) . 2_445
N1 Tb1 N1 108.26(7) . 3_544
N1 Tb1 N1 111.91(14) 4_454 3_544
N1 Tb1 N1 108.26(7) 4_454 2_445
N3 P1 N2 91.58(19) . .
N4 P1 N3 105.60(19) . .
N4 P1 N2 106.0(2) . .
N1 P1 N3 119.1(3) . .
N1 P1 N2 120.0(2) . .
N1 P1 N4 112.04(18) . .
C7 N3 P1 127.9(2) . .
C2 N3 P1 113.9(3) . .
C2 N3 C7 118.2(3) . .
C3 N2 P1 124.5(4) . .
C1 N2 P1 109.1(3) . .
C1 N2 C3 116.1(4) . .
C11 N4 P1 122.6(3) . .
C11 N4 C13 116.9(3) . .
C13 N4 P1 120.4(3) . .
N4 C11 C12 113.3(3) . .
N2 C3 C4 110.3(4) . .
N2 C3 C5 111.7(4) . .
N2 C3 C6 108.1(4) . .
C4 C3 C5 108.4(4) . .
C6 C3 C4 108.3(4) . .
C6 C3 C5 109.9(4) . .
N3 C7 C8 108.8(3) . .
N3 C7 C9 109.7(3) . .
N3 C7 C10 111.5(3) . .
C9 C7 C8 110.8(4) . .
C10 C7 C8 108.1(3) . .
C10 C7 C9 108.0(4) . .
N2 C1 C2 104.1(4) . .
N4 C13 C14 114.9(4) . .
P1 N1 Tb1 164.7(4) . .
N3 C2 C1 105.8(3) . .
C1S_1 C2S_1 C3S_1 113.6(4) . .
C4S_1 C3S_1 C2S_1 113.9(4) . .
C5S_1 C4S_1 C3S_1 113.7(4) . .

loop_
_geom_bond_atom_site_label_1
_geom_bond_atom_site_label_2
_geom_bond_distance
_geom_bond_site_symmetry_2
Tb1 N1 2.106(3) .
Tb1 N1 2.106(3) 3_544
Tb1 N1 2.106(3) 2_445
Tb1 N1 2.106(3) 4_454
P1 N3 1.680(3) .
P1 N2 1.697(4) .
P1 N4 1.667(4) .
P1 N1 1.555(3) .
N3 C7 1.482(5) .
N3 C2 1.456(5) .
N2 C3 1.493(6) .
N2 C1 1.469(6) .
N4 C11 1.462(7) .
N4 C13 1.468(5) .
C11 C12 1.529(6) .
C3 C4 1.532(6) .
C3 C5 1.538(6) .
C3 C6 1.523(7) .
C7 C8 1.548(9) .
C7 C9 1.539(6) .
C7 C10 1.530(6) .
C1 C2 1.517(6) .
C14 C13 1.525(6) .
C1S_1 C2S_1 1.518(3) .
C2S_1 C3S_1 1.519(3) .
C3S_1 C4S_1 1.518(3) .
C4S_1 C5S_1 1.518(3) .

loop_
_twin_individual_id
_twin_individual_mass_fraction_refined
1 0.582(14)
2 0.017(8)
3 0.002(9)
4 0.399(8)
